data_7206161
loop_
_publ_author_name
'Thakur, Tejender S.'
'Kirchner, Michael T.'
'Bl\"aser, Dieter'
'Boese, Roland'
'Desiraju, Gautam R.'

_publ_section_title
;
 Nature and strength of C-HO interactions involving formyl hydrogen
 atoms: computational and experimental studies of small aldehydes.
;
_journal_issue 31
_journal_name_full 'Physical chemistry chemical physics : PCCP'
_journal_page_first 14076
_journal_page_last 14091
_journal_paper_doi 10.1039/c0cp02236e
_journal_volume 13
_journal_year 2011
_chemical_absolute_configuration unk
_chemical_formula_sum 'C H2 O'
_chemical_formula_weight 30.03
_chemical_name_common formaldehyde
_chemical_name_systematic
;
formaldehyde
;
_space_group_IT_number 114
_symmetry_cell_setting tetragonal
_symmetry_space_group_name_Hall 'P -4 2n'
_symmetry_space_group_name_H-M 'P -4 21 c'
_atom_sites_solution_hydrogens geom
_atom_sites_solution_primary direct
_atom_sites_solution_secondary difmap
_audit_creation_method SHELXL-97
_cell_angle_alpha 90.00
_cell_angle_beta 90.00
_cell_angle_gamma 90.00
_cell_formula_units_Z 8
_cell_length_a 8.7411(10)
_cell_length_b 8.7411(10)
_cell_length_c 4.4740(9)
_cell_measurement_reflns_used 542
_cell_measurement_temperature 148(2)
_cell_measurement_theta_max 27.04
_cell_measurement_theta_min 3.29
_cell_volume 341.84(9)
_computing_cell_refinement 'BRUKER AXS SMART APEX 2 Vers. 3.0-2009'
_computing_data_collection 'BRUKER AXS SMART APEX 2 Vers. 3.0-2009'
_computing_data_reduction 'BRUKER AXS SMART APEX 2 Vers. 3.0-2009'
_computing_molecular_graphics 'BRUKER AXS SHELXTL (c) 2008 / Vers. 2008/4'
_computing_publication_material 'BRUKER AXS SHELXTL (c) 2008 / Vers. 2008/4'
_computing_structure_refinement 'BRUKER AXS SHELXTL (c) 2008 / Vers. 2008/4'
_computing_structure_solution 'BRUKER AXS SMART APEX 2 Vers. 3.0-2009'
_diffrn_ambient_temperature 148(2)
_diffrn_detector_area_resol_mean 512
_diffrn_measured_fraction_theta_full 0.770
_diffrn_measured_fraction_theta_max 0.770
_diffrn_measurement_device_type
;
Siemens SMART three axis goniometer with APEX II area detector system
;
_diffrn_measurement_method
;
Data collection strategy APEX 2 / COSMO
with chi = 0
;
_diffrn_radiation_monochromator graphite
_diffrn_radiation_source 'fine-focus sealed tube'
_diffrn_radiation_type MoK\a
_diffrn_radiation_wavelength 0.71073
_diffrn_reflns_av_R_equivalents 0.0637
_diffrn_reflns_av_sigmaI/netI 0.0438
_diffrn_reflns_limit_h_max 12
_diffrn_reflns_limit_h_min -6
_diffrn_reflns_limit_k_max 12
_diffrn_reflns_limit_k_min -12
_diffrn_reflns_limit_l_max 3
_diffrn_reflns_limit_l_min -4
_diffrn_reflns_number 1492
_diffrn_reflns_theta_full 31.70
_diffrn_reflns_theta_max 31.70
_diffrn_reflns_theta_min 3.30
_exptl_absorpt_coefficient_mu 0.106
_exptl_absorpt_correction_type none
_exptl_crystal_colour colourless
_exptl_crystal_density_diffrn 1.167
_exptl_crystal_density_method 'not measured'
_exptl_crystal_description cylindric
_exptl_crystal_F_000 128
_exptl_crystal_size_max 0.30
_exptl_crystal_size_mid 0.30
_exptl_crystal_size_min 0.30
_refine_diff_density_max 0.066
_refine_diff_density_min -0.057
_refine_diff_density_rms 0.016
_refine_ls_abs_structure_details 'Flack H D (1983), Acta Cryst. A39, 876-881'
_refine_ls_abs_structure_Flack -0.1(14)
_refine_ls_extinction_method none
_refine_ls_goodness_of_fit_ref 0.953
_refine_ls_hydrogen_treatment refall
_refine_ls_matrix_type full
_refine_ls_number_parameters 27
_refine_ls_number_reflns 436
_refine_ls_number_restraints 0
_refine_ls_restrained_S_all 0.953
_refine_ls_R_factor_all 0.0338
_refine_ls_R_factor_gt 0.0252
_refine_ls_shift/su_max 0.000
_refine_ls_shift/su_mean 0.000
_refine_ls_structure_factor_coef Fsqd
_refine_ls_weighting_details 'calc w=1/[\s^2^(Fo^2^)+(0.0235P)^2^+0.0000P] where P=(Fo^2^+2Fc^2^)/3'
_refine_ls_weighting_scheme calc
_refine_ls_wR_factor_gt 0.0599
_refine_ls_wR_factor_ref 0.0620
_reflns_number_gt 352
_reflns_number_total 436
_reflns_threshold_expression >2sigma(I)
_cod_data_source_file c0cp02236e.txt
_cod_data_source_block formaldehyd_0m
_cod_original_sg_symbol_H-M P-421c
_cod_database_code 7206161

loop_
_symmetry_equiv_pos_as_xyz
'x, y, z'
'-x, -y, z'
'y, -x, -z'
'-y, x, -z'
'-x+1/2, y+1/2, -z+1/2'
'x+1/2, -y+1/2, -z+1/2'
'-y+1/2, -x+1/2, z+1/2'
'y+1/2, x+1/2, z+1/2'

loop_
_atom_site_label
_atom_site_type_symbol
_atom_site_fract_x
_atom_site_fract_y
_atom_site_fract_z
_atom_site_U_iso_or_equiv
_atom_site_adp_type
_atom_site_occupancy
_atom_site_symmetry_multiplicity
_atom_site_calc_flag
_atom_site_refinement_flags
_atom_site_disorder_assembly
_atom_site_disorder_group
O1 O 0.24394(7) 0.04398(7) 0.37503(18) 0.0438(3) Uani 1 1 d . . .
C1 C 0.24702(9) 0.01339(10) 0.6352(3) 0.0419(3) Uani 1 1 d . . .
H1 H 0.3253(10) -0.0578(12) 0.723(2) 0.042(3) Uiso 1 1 d . . .
H2 H 0.1698(13) 0.0648(13) 0.788(3) 0.062(4) Uiso 1 1 d . . .

loop_
_atom_site_aniso_label
_atom_site_aniso_U_11
_atom_site_aniso_U_22
_atom_site_aniso_U_33
_atom_site_aniso_U_23
_atom_site_aniso_U_13
_atom_site_aniso_U_12
O1 0.0497(3) 0.0533(3) 0.0285(7) 0.0024(3) 0.0020(6) -0.0063(3)
C1 0.0441(4) 0.0444(4) 0.0371(9) -0.0028(6) -0.0036(12) -0.0017(4)

loop_
_atom_type_symbol
_atom_type_description
_atom_type_scat_dispersion_real
_atom_type_scat_dispersion_imag
_atom_type_scat_source
C C 0.0033 0.0016 'International Tables Vol C Tables 4.2.6.8 and 6.1.1.4'
H H 0.0000 0.0000 'International Tables Vol C Tables 4.2.6.8 and 6.1.1.4'
O O 0.0106 0.0060 'International Tables Vol C Tables 4.2.6.8 and 6.1.1.4'

loop_
_geom_angle_atom_site_label_1
_geom_angle_atom_site_label_2
_geom_angle_atom_site_label_3
_geom_angle
_geom_angle_site_symmetry_1
_geom_angle_site_symmetry_3
_geom_angle_publ_flag
O1 C1 H1 122.3(5) . . ?
O1 C1 H2 121.2(6) . . ?
H1 C1 H2 116.5(8) . . ?

loop_
_geom_bond_atom_site_label_1
_geom_bond_atom_site_label_2
_geom_bond_distance
_geom_bond_site_symmetry_2
_geom_bond_publ_flag
O1 C1 1.1948(13) . ?
C1 H1 1.004(10) . ?
C1 H2 1.059(12) . ?

loop_
_cod_related_entry_id
_cod_related_entry_database
_cod_related_entry_code
1 ChemSpider 692
